data_7156470
loop_
_publ_author_name
'Li, Lian-Hua'
'Niu, Zhi-Jie'
'Liang, Yong-Min'

_publ_section_title
;
 New Friedel-Crafts strategy for preparing 3-acylindoles.
;
_journal_issue 42
_journal_name_full 'Organic &amp; biomolecular chemistry'
_journal_page_first 7792
_journal_page_last 7796
_journal_paper_doi 10.1039/c8ob02094a
_journal_volume 16
_journal_year 2018
_chemical_formula_moiety 'C18 H17 N O'
_chemical_formula_sum 'C18 H17 N O'
_chemical_formula_weight 263.33
_space_group_crystal_system monoclinic
_space_group_IT_number 14
_space_group_name_Hall '-P 2ybc'
_space_group_name_H-M_alt 'P 1 21/c 1'
_symmetry_space_group_name_Hall '-P 2ybc'
_symmetry_space_group_name_H-M 'P 1 21/c 1'
_atom_sites_solution_hydrogens geom
_atom_sites_solution_primary direct
_atom_sites_solution_secondary difmap
_audit_creation_date 2018-05-30
_audit_creation_method
;
Olex2 1.2
(compiled 2018.05.18 svn.r3508 for OlexSys, GUI svn.r5497)
;
_audit_update_record
;
2018-07-21 deposited with the CCDC.
2018-10-02 downloaded from the CCDC.
;
_cell_angle_alpha 90.00
_cell_angle_beta 95.476(10)
_cell_angle_gamma 90.00
_cell_formula_units_Z 4
_cell_length_a 9.6173(10)
_cell_length_b 12.7178(10)
_cell_length_c 11.2532(10)
_cell_measurement_reflns_used 920
_cell_measurement_temperature 295.05(10)
_cell_measurement_theta_max 24.4110
_cell_measurement_theta_min 3.6220
_cell_volume 1370.1(2)
_computing_cell_refinement
;
CrysAlisPro, Agilent Technologies,
Version 1.171.36.28 (release 01-02-2013 CrysAlis171 .NET)
(compiled Feb  1 2013,16:14:44)
;
_computing_data_collection
;
CrysAlisPro, Agilent Technologies,
Version 1.171.36.28 (release 01-02-2013 CrysAlis171 .NET)
(compiled Feb  1 2013,16:14:44)
;
_computing_data_reduction
;
CrysAlisPro, Agilent Technologies,
Version 1.171.36.28 (release 01-02-2013 CrysAlis171 .NET)
(compiled Feb  1 2013,16:14:44)
;
_computing_molecular_graphics 'Olex2 (Dolomanov et al., 2009)'
_computing_publication_material 'Olex2 (Dolomanov et al., 2009)'
_computing_structure_refinement 'ShelXL (Sheldrick, 2015)'
_computing_structure_solution 'ShelXS (Sheldrick, 2008)'
_diffrn_ambient_temperature 295.05(10)
_diffrn_detector_area_resol_mean 16.0733
_diffrn_measured_fraction_theta_full 0.998
_diffrn_measured_fraction_theta_max 0.998
_diffrn_measurement_details
;
#__ type_ start__ end____ width___ exp.time_
  1 omega  -95.00  -58.00   1.0000    3.0000
omega____ theta____ kappa____ phi______ frames
    -      -19.4273  178.0000  120.0000 37

#__ type_ start__ end____ width___ exp.time_
  2 omega  -48.00   89.00   1.0000    3.0000
omega____ theta____ kappa____ phi______ frames
    -       22.7867  -19.0000  -30.0000 137

#__ type_ start__ end____ width___ exp.time_
  3 omega   11.00   57.00   1.0000    3.0000
omega____ theta____ kappa____ phi______ frames
    -       22.7867  -99.0000  120.0000 46
;
_diffrn_measurement_device_type 'SuperNova, Dual, Cu at zero, Eos'
_diffrn_measurement_method '\w scans'
_diffrn_orient_matrix_UB_11 -0.0289795000
_diffrn_orient_matrix_UB_12 -0.0418847000
_diffrn_orient_matrix_UB_13 0.0311581000
_diffrn_orient_matrix_UB_21 -0.0594499000
_diffrn_orient_matrix_UB_22 -0.0003079000
_diffrn_orient_matrix_UB_23 -0.0424021000
_diffrn_orient_matrix_UB_31 0.0334316000
_diffrn_orient_matrix_UB_32 -0.0368294000
_diffrn_orient_matrix_UB_33 -0.0351788000
_diffrn_radiation_monochromator mirror
_diffrn_radiation_type MoK\a
_diffrn_radiation_wavelength 0.71073
_diffrn_reflns_av_R_equivalents 0.0330
_diffrn_reflns_av_unetI/netI 0.0514
_diffrn_reflns_limit_h_max 11
_diffrn_reflns_limit_h_min -11
_diffrn_reflns_limit_k_max 8
_diffrn_reflns_limit_k_min -15
_diffrn_reflns_limit_l_max 12
_diffrn_reflns_limit_l_min -13
_diffrn_reflns_number 4906
_diffrn_reflns_theta_full 26.02
_diffrn_reflns_theta_max 26.02
_diffrn_reflns_theta_min 3.34
_diffrn_source 'SuperNova (Mo) X-ray Source'
_exptl_absorpt_coefficient_mu 0.079
_exptl_absorpt_correction_T_max 1.00000
_exptl_absorpt_correction_T_min 0.62679
_exptl_absorpt_correction_type multi-scan
_exptl_absorpt_process_details
;
CrysAlisPro, Agilent Technologies,
Version 1.171.36.28 (release 01-02-2013 CrysAlis171 .NET)
(compiled Feb  1 2013,16:14:44)
Empirical absorption correction using spherical harmonics,
 implemented in SCALE3 ABSPACK scaling algorithm.
;
_exptl_crystal_colour 'clear light colourless'
_exptl_crystal_colour_lustre clear
_exptl_crystal_colour_modifier light
_exptl_crystal_colour_primary colourless
_exptl_crystal_density_diffrn 1.277
_exptl_crystal_density_method 'not measured'
_exptl_crystal_description block
_exptl_crystal_F_000 560
_exptl_crystal_size_max 0.17
_exptl_crystal_size_mid 0.14
_exptl_crystal_size_min 0.12
_refine_diff_density_max 0.160
_refine_diff_density_min -0.203
_refine_diff_density_rms 0.048
_refine_ls_extinction_method none
_refine_ls_goodness_of_fit_ref 1.041
_refine_ls_hydrogen_treatment constr
_refine_ls_matrix_type full
_refine_ls_number_parameters 182
_refine_ls_number_reflns 2690
_refine_ls_number_restraints 0
_refine_ls_restrained_S_all 1.041
_refine_ls_R_factor_all 0.0953
_refine_ls_R_factor_gt 0.0608
_refine_ls_shift/su_max 0.003
_refine_ls_shift/su_mean 0.000
_refine_ls_structure_factor_coef Fsqd
_refine_ls_weighting_details 'calc w=1/[\s^2^(Fo^2^)+(0.1000P)^2^+0.0000P] where P=(Fo^2^+2Fc^2^)/3'
_refine_ls_weighting_scheme calc
_refine_ls_wR_factor_gt 0.1625
_refine_ls_wR_factor_ref 0.1982
_reflns_number_gt 1744
_reflns_number_total 2690
_reflns_threshold_expression >2sigma(I)
_cod_data_source_file c8ob02094a2.cif
_cod_data_source_block 416-zg
_cod_depositor_comments 'Adding full bibliography for 7156470--7156473.cif.'
_cod_database_code 7156470
_reflns_odcompleteness_completeness 99.69
_reflns_odcompleteness_iscentric 1
_reflns_odcompleteness_theta 26.32
_olex2_refinement_description
;
1. Fixed Uiso
 At 1.2 times of:
  All C(H) groups, All C(H,H) groups, All N(H) groups
 At 1.5 times of:
  All C(H,H,H) groups
2.a Secondary CH2 refined with riding coordinates:
 C12(H12A,H12B), C11(H11A,H11B)
2.b Aromatic/amide H refined with riding coordinates:
 N1(H1), C5(H5), C2(H2), C3(H3), C17(H17), C4(H4), C18(H18), C14(H14),
 C16(H16), C15(H15)
2.c Idealised Me refined as rotating group:
 C9(H9A,H9B,H9C)
;
_olex2_date_sample_data_collection 2018-05-29
_olex2_submission_special_instructions 'No special instructions were received'

loop_
_space_group_symop_id
_space_group_symop_operation_xyz
1 'x, y, z'
2 '-x, y+1/2, -z+1/2'
3 '-x, -y, -z'
4 'x, -y-1/2, z-1/2'

loop_
_atom_site_label
_atom_site_type_symbol
_atom_site_fract_x
_atom_site_fract_y
_atom_site_fract_z
_atom_site_U_iso_or_equiv
_atom_site_adp_type
_atom_site_occupancy
_atom_site_calc_flag
_atom_site_refinement_flags_posn
O1 O 0.06616(19) 0.16596(13) 0.18275(16) 0.0564(5) Uani 1 d .
N1 N 0.0855(2) -0.16431(15) 0.20328(18) 0.0484(6) Uani 1 d .
H1 H 0.0549 -0.2124 0.2477 0.058 Uiso 1 calc R
C1 C 0.1600(2) -0.18240(19) 0.1058(2) 0.0437(6) Uani 1 d .
C10 C 0.1285(2) 0.10836(19) 0.1174(2) 0.0411(6) Uani 1 d .
C13 C 0.3089(2) 0.33203(18) 0.0996(2) 0.0442(6) Uani 1 d .
C5 C 0.2645(3) -0.08528(19) -0.0447(2) 0.0482(7) Uani 1 d .
H5 H 0.2852 -0.0224 -0.0814 0.058 Uiso 1 calc R
C12 C 0.2066(3) 0.27389(19) 0.0126(2) 0.0505(7) Uani 1 d .
H12A H 0.2253 0.2935 -0.0677 0.061 Uiso 1 calc R
H12B H 0.1133 0.2983 0.0240 0.061 Uiso 1 calc R
C11 C 0.2072(3) 0.15489(18) 0.0204(2) 0.0463(6) Uani 1 d .
H11A H 0.1677 0.1270 -0.0557 0.056 Uiso 1 calc R
H11B H 0.3034 0.1313 0.0325 0.056 Uiso 1 calc R
C6 C 0.1892(2) -0.08488(18) 0.0564(2) 0.0391(6) Uani 1 d .
C8 C 0.0681(2) -0.05970(19) 0.2181(2) 0.0454(6) Uani 1 d .
C7 C 0.1290(2) -0.00556(18) 0.1292(2) 0.0399(6) Uani 1 d .
C2 C 0.2034(3) -0.27773(19) 0.0611(2) 0.0542(7) Uani 1 d .
H2 H 0.1825 -0.3412 0.0964 0.065 Uiso 1 calc R
C3 C 0.2781(3) -0.2750(2) -0.0367(2) 0.0564(7) Uani 1 d .
H3 H 0.3093 -0.3373 -0.0683 0.068 Uiso 1 calc R
C17 C 0.4597(3) 0.3459(2) 0.2833(3) 0.0631(8) Uani 1 d .
H17 H 0.4989 0.3154 0.3539 0.076 Uiso 1 calc R
C4 C 0.3073(3) -0.1794(2) -0.0888(2) 0.0552(7) Uani 1 d .
H4 H 0.3573 -0.1792 -0.1556 0.066 Uiso 1 calc R
C18 C 0.3682(3) 0.2886(2) 0.2053(2) 0.0532(7) Uani 1 d .
H18 H 0.3463 0.2199 0.2244 0.064 Uiso 1 calc R
C14 C 0.3447(3) 0.4343(2) 0.0747(3) 0.0584(8) Uani 1 d .
H14 H 0.3068 0.4651 0.0039 0.070 Uiso 1 calc R
C9 C -0.0084(3) -0.0198(2) 0.3180(2) 0.0663(8) Uani 1 d .
H9A H -0.1048 -0.0089 0.2901 0.099 Uiso 1 calc GR
H9B H 0.0321 0.0456 0.3466 0.099 Uiso 1 calc GR
H9C H -0.0018 -0.0703 0.3817 0.099 Uiso 1 calc GR
C16 C 0.4924(3) 0.4477(2) 0.2558(3) 0.0682(9) Uani 1 d .
H16 H 0.5534 0.4865 0.3079 0.082 Uiso 1 calc R
C15 C 0.4348(3) 0.4921(2) 0.1515(3) 0.0691(9) Uani 1 d .
H15 H 0.4566 0.5610 0.1327 0.083 Uiso 1 calc R

loop_
_atom_site_aniso_label
_atom_site_aniso_U_11
_atom_site_aniso_U_22
_atom_site_aniso_U_33
_atom_site_aniso_U_23
_atom_site_aniso_U_13
_atom_site_aniso_U_12
O1 0.0632(11) 0.0417(10) 0.0673(12) -0.0095(9) 0.0220(10) 0.0046(9)
N1 0.0553(12) 0.0400(12) 0.0514(13) 0.0081(9) 0.0123(10) -0.0037(10)
C1 0.0455(13) 0.0398(13) 0.0453(14) 0.0028(11) 0.0012(11) -0.0010(11)
C10 0.0381(12) 0.0398(14) 0.0447(13) -0.0035(11) 0.0001(10) 0.0005(11)
C13 0.0470(13) 0.0363(13) 0.0512(15) 0.0010(11) 0.0147(12) 0.0070(11)
C5 0.0604(15) 0.0378(14) 0.0479(15) 0.0010(11) 0.0122(12) 0.0027(12)
C12 0.0646(16) 0.0372(14) 0.0494(15) 0.0041(11) 0.0039(13) 0.0032(13)
C11 0.0579(14) 0.0347(13) 0.0468(14) 0.0016(11) 0.0075(12) -0.0007(12)
C6 0.0396(12) 0.0377(13) 0.0397(13) 0.0003(10) 0.0023(10) 0.0022(10)
C8 0.0453(13) 0.0444(14) 0.0473(14) 0.0007(12) 0.0081(11) -0.0015(11)
C7 0.0422(12) 0.0366(13) 0.0412(13) 0.0001(10) 0.0059(11) 0.0006(10)
C2 0.0617(16) 0.0341(14) 0.0658(18) 0.0017(13) 0.0007(14) 0.0007(13)
C3 0.0657(16) 0.0410(15) 0.0626(17) -0.0094(13) 0.0063(14) 0.0081(13)
C17 0.0545(16) 0.072(2) 0.0616(18) -0.0049(15) -0.0004(14) 0.0040(16)
C4 0.0665(17) 0.0489(16) 0.0517(16) -0.0036(12) 0.0135(13) 0.0076(14)
C18 0.0567(15) 0.0455(15) 0.0578(17) 0.0029(13) 0.0075(13) 0.0008(13)
C14 0.0563(16) 0.0447(15) 0.0750(19) 0.0066(14) 0.0103(14) 0.0021(14)
C9 0.0745(18) 0.0644(18) 0.0650(19) -0.0010(15) 0.0329(16) -0.0027(16)
C16 0.0480(15) 0.062(2) 0.094(2) -0.0240(18) 0.0026(16) -0.0011(15)
C15 0.0533(16) 0.0491(17) 0.105(3) -0.0039(17) 0.0069(18) -0.0061(14)

loop_
_atom_type_symbol
_atom_type_description
_atom_type_scat_dispersion_real
_atom_type_scat_dispersion_imag
_atom_type_scat_source
C C 0.0033 0.0016 'International Tables Vol C Tables 4.2.6.8 and 6.1.1.4'
H H 0.0000 0.0000 'International Tables Vol C Tables 4.2.6.8 and 6.1.1.4'
N N 0.0061 0.0033 'International Tables Vol C Tables 4.2.6.8 and 6.1.1.4'
O O 0.0106 0.0060 'International Tables Vol C Tables 4.2.6.8 and 6.1.1.4'

loop_
_geom_angle_atom_site_label_1
_geom_angle_atom_site_label_2
_geom_angle_atom_site_label_3
_geom_angle
C1 N1 H1 125.0
C8 N1 H1 125.0
C8 N1 C1 109.92(19)
N1 C1 C6 107.8(2)
N1 C1 C2 128.8(2)
C2 C1 C6 123.4(2)
O1 C10 C11 120.3(2)
O1 C10 C7 122.3(2)
C7 C10 C11 117.4(2)
C18 C13 C12 123.4(2)
C14 C13 C12 119.2(2)
C14 C13 C18 117.3(3)
C6 C5 H5 120.3
C4 C5 H5 120.3
C4 C5 C6 119.4(2)
C13 C12 H12A 108.1
C13 C12 H12B 108.1
C13 C12 C11 116.9(2)
H12A C12 H12B 107.3
C11 C12 H12A 108.1
C11 C12 H12B 108.1
C10 C11 C12 115.8(2)
C10 C11 H11A 108.3
C10 C11 H11B 108.3
C12 C11 H11A 108.3
C12 C11 H11B 108.3
H11A C11 H11B 107.4
C1 C6 C5 117.2(2)
C1 C6 C7 106.6(2)
C5 C6 C7 136.2(2)
N1 C8 C7 109.4(2)
N1 C8 C9 120.3(2)
C7 C8 C9 130.3(2)
C6 C7 C10 129.6(2)
C8 C7 C10 124.2(2)
C8 C7 C6 106.2(2)
C1 C2 H2 121.1
C3 C2 C1 117.8(2)
C3 C2 H2 121.1
C2 C3 H3 119.9
C2 C3 C4 120.3(2)
C4 C3 H3 119.9
C18 C17 H17 120.1
C16 C17 H17 120.1
C16 C17 C18 119.7(3)
C5 C4 C3 122.0(2)
C5 C4 H4 119.0
C3 C4 H4 119.0
C13 C18 C17 121.3(3)
C13 C18 H18 119.4
C17 C18 H18 119.4
C13 C14 H14 119.0
C15 C14 C13 122.0(3)
C15 C14 H14 119.0
C8 C9 H9A 109.5
C8 C9 H9B 109.5
C8 C9 H9C 109.5
H9A C9 H9B 109.5
H9A C9 H9C 109.5
H9B C9 H9C 109.5
C17 C16 H16 120.1
C15 C16 C17 119.9(3)
C15 C16 H16 120.1
C14 C15 H15 120.1
C16 C15 C14 119.8(3)
C16 C15 H15 120.1

loop_
_geom_bond_atom_site_label_1
_geom_bond_atom_site_label_2
_geom_bond_distance
O1 C10 1.234(3)
N1 H1 0.8600
N1 C1 1.386(3)
N1 C8 1.353(3)
C1 C6 1.398(3)
C1 C2 1.392(3)
C10 C11 1.507(3)
C10 C7 1.455(3)
C13 C12 1.513(3)
C13 C18 1.384(3)
C13 C14 1.381(3)
C5 H5 0.9300
C5 C6 1.407(3)
C5 C4 1.374(3)
C12 H12A 0.9700
C12 H12B 0.9700
C12 C11 1.516(3)
C11 H11A 0.9700
C11 H11B 0.9700
C6 C7 1.454(3)
C8 C7 1.389(3)
C8 C9 1.490(3)
C2 H2 0.9300
C2 C3 1.370(4)
C3 H3 0.9300
C3 C4 1.390(4)
C17 H17 0.9300
C17 C18 1.389(4)
C17 C16 1.375(4)
C4 H4 0.9300
C18 H18 0.9300
C14 H14 0.9300
C14 C15 1.377(4)
C9 H9A 0.9600
C9 H9B 0.9600
C9 H9C 0.9600
C16 H16 0.9300
C16 C15 1.370(4)
C15 H15 0.9300

loop_
_geom_torsion_atom_site_label_1
_geom_torsion_atom_site_label_2
_geom_torsion_atom_site_label_3
_geom_torsion_atom_site_label_4
_geom_torsion
O1 C10 C11 C12 1.6(3)
O1 C10 C7 C6 176.0(2)
O1 C10 C7 C8 -4.2(4)
N1 C1 C6 C5 -179.8(2)
N1 C1 C6 C7 0.2(3)
N1 C1 C2 C3 -179.2(2)
N1 C8 C7 C10 179.3(2)
N1 C8 C7 C6 -0.8(3)
C1 N1 C8 C7 1.0(3)
C1 N1 C8 C9 -179.6(2)
C1 C6 C7 C10 -179.8(2)
C1 C6 C7 C8 0.4(3)
C1 C2 C3 C4 -0.5(4)
C13 C12 C11 C10 80.5(3)
C13 C14 C15 C16 0.4(4)
C5 C6 C7 C10 0.2(5)
C5 C6 C7 C8 -179.6(3)
C12 C13 C18 C17 -178.9(2)
C12 C13 C14 C15 178.6(2)
C11 C10 C7 C6 -3.6(4)
C11 C10 C7 C8 176.3(2)
C6 C1 C2 C3 -0.3(4)
C6 C5 C4 C3 0.2(4)
C8 N1 C1 C6 -0.7(3)
C8 N1 C1 C2 178.3(3)
C7 C10 C11 C12 -178.8(2)
C2 C1 C6 C5 1.1(4)
C2 C1 C6 C7 -178.9(2)
C2 C3 C4 C5 0.6(4)
C17 C16 C15 C14 -0.1(4)
C4 C5 C6 C1 -1.0(4)
C4 C5 C6 C7 179.0(3)
C18 C13 C12 C11 -21.0(3)
C18 C13 C14 C15 -0.5(4)
C18 C17 C16 C15 -0.2(4)
C14 C13 C12 C11 160.1(2)
C14 C13 C18 C17 0.1(4)
C9 C8 C7 C10 0.0(4)
C9 C8 C7 C6 179.9(3)
C16 C17 C18 C13 0.2(4)
